data_4105692
loop_
_publ_author_name
'Keiji Mori'
'Shosaku Sueoka'
'Takahiko Akiyama'

_publ_section_title
;
 Expeditious Construction of a Carbobicyclic Skeleton via sp3-C-H
 Functionalization: Hydride Shift from an Aliphatic Tertiary Position in
 an Internal Redox Process
;
_journal_name_full 'Journal of the American Chemical Society'
_journal_page_first 2424
_journal_page_last 2426
_journal_paper_doi 10.1021/ja110520p
_journal_volume 133
_journal_year 2011
_chemical_formula_sum 'C18 H22 N2 O3'
_chemical_formula_weight 314.38
_chemical_name_systematic
; 
 ? 
;
_space_group_IT_number 43
_symmetry_cell_setting orthorhombic
_symmetry_space_group_name_Hall 'F 2 -2d'
_symmetry_space_group_name_H-M 'F d d 2'
_atom_sites_solution_hydrogens geom
_atom_sites_solution_primary direct
_atom_sites_solution_secondary difmap
_audit_creation_method SHELXL-97
_cell_angle_alpha 90.00
_cell_angle_beta 90.00
_cell_angle_gamma 90.00
_cell_formula_units_Z 16
_cell_length_a 15.822(3)
_cell_length_b 64.769(13)
_cell_length_c 6.4071(13)
_cell_measurement_reflns_used 2889
_cell_measurement_temperature 123
_cell_measurement_theta_max 27.06
_cell_measurement_theta_min 2.52
_cell_volume 6566(2)
_computing_cell_refinement 'APEX2 (Bruker AXS, 2006)'
_computing_data_collection 'APEX2 (Bruker AXS, 2006)'
_computing_data_reduction 'SAINT (Bruker AXS, 2004)'
_computing_molecular_graphics 'XSHEL (Bruker AXS,2002)'
_computing_publication_material 'XCIF (Bruker AXS, 2001)'
_computing_structure_refinement 'SHELXL-97 (Sheldrick, 1997)'
_computing_structure_solution 'SHELXS-97 (Sheldrick, 1997)'
_diffrn_ambient_temperature 123
_diffrn_detector_area_resol_mean 8.333
_diffrn_measured_fraction_theta_full 0.988
_diffrn_measured_fraction_theta_max 0.988
_diffrn_measurement_device_type 'Bruker APEXII CCD area detector'
_diffrn_measurement_method 'phi and omega scans'
_diffrn_radiation_monochromator 'Bruker Helios multilayer confocal mirror'
_diffrn_radiation_source 'Bruker TXS fine-focus rotating anode'
_diffrn_radiation_type MoK\a
_diffrn_radiation_wavelength 0.71073
_diffrn_reflns_av_R_equivalents 0.0479
_diffrn_reflns_av_sigmaI/netI 0.0536
_diffrn_reflns_limit_h_max 20
_diffrn_reflns_limit_h_min -14
_diffrn_reflns_limit_k_max 80
_diffrn_reflns_limit_k_min -84
_diffrn_reflns_limit_l_max 8
_diffrn_reflns_limit_l_min -8
_diffrn_reflns_number 8995
_diffrn_reflns_theta_full 27.55
_diffrn_reflns_theta_max 27.55
_diffrn_reflns_theta_min 2.52
_exptl_absorpt_coefficient_mu 0.087
_exptl_absorpt_correction_T_max 0.9939
_exptl_absorpt_correction_T_min 0.9743
_exptl_absorpt_correction_type empirical
_exptl_absorpt_process_details
;
SADABS Sheldrick 1996
;
_exptl_crystal_colour colorless
_exptl_crystal_density_diffrn 1.272
_exptl_crystal_description prism
_exptl_crystal_F_000 2688
_exptl_crystal_size_max 0.30
_exptl_crystal_size_mid 0.07
_exptl_crystal_size_min 0.07
_refine_diff_density_max 0.265
_refine_diff_density_min -0.168
_refine_diff_density_rms 0.042
_refine_ls_abs_structure_details 'Flack H D (1983), Acta Cryst. A39, 876-881'
_refine_ls_abs_structure_Flack 1.1(14)
_refine_ls_extinction_method none
_refine_ls_goodness_of_fit_ref 1.035
_refine_ls_hydrogen_treatment constr
_refine_ls_matrix_type full
_refine_ls_number_parameters 212
_refine_ls_number_reflns 3548
_refine_ls_number_restraints 1
_refine_ls_restrained_S_all 1.035
_refine_ls_R_factor_all 0.0626
_refine_ls_R_factor_gt 0.0485
_refine_ls_shift/su_max 0.003
_refine_ls_shift/su_mean 0.000
_refine_ls_structure_factor_coef Fsqd
_refine_ls_weighting_details 'calc w=1/[\s^2^(Fo^2^)+(0.0706P)^2^+3.7942P] where P=(Fo^2^+2Fc^2^)/3'
_refine_ls_weighting_scheme calc
_refine_ls_wR_factor_gt 0.1202
_refine_ls_wR_factor_ref 0.1280
_reflns_number_gt 2954
_reflns_number_total 3548
_reflns_threshold_expression >2sigma(I)
_cod_data_source_file ja110520p_si_002.cif
_cod_data_source_block shelxl
_cod_database_code 4105692

loop_
_symmetry_equiv_pos_as_xyz
'x, y, z'
'-x, -y, z'
'x+1/4, -y+1/4, z+1/4'
'-x+1/4, y+1/4, z+1/4'
'x, y+1/2, z+1/2'
'-x, -y+1/2, z+1/2'
'x+1/4, -y+3/4, z+3/4'
'-x+1/4, y+3/4, z+3/4'
'x+1/2, y, z+1/2'
'-x+1/2, -y, z+1/2'
'x+3/4, -y+1/4, z+3/4'
'-x+3/4, y+1/4, z+3/4'
'x+1/2, y+1/2, z'
'-x+1/2, -y+1/2, z'
'x+3/4, -y+3/4, z+1/4'
'-x+3/4, y+3/4, z+1/4'

loop_
_atom_site_label
_atom_site_type_symbol
_atom_site_fract_x
_atom_site_fract_y
_atom_site_fract_z
_atom_site_U_iso_or_equiv
_atom_site_adp_type
_atom_site_occupancy
_atom_site_symmetry_multiplicity
_atom_site_calc_flag
_atom_site_refinement_flags
C1 C 0.83469(14) 0.34290(3) 0.2104(4) 0.0233(5) Uani 1 1 d .
C2 C 0.88949(14) 0.34904(3) 0.3680(4) 0.0267(5) Uani 1 1 d .
H2 H 0.8699 0.3574 0.4799 0.032 Uiso 1 1 calc R
C3 C 0.97377(15) 0.34275(3) 0.3595(4) 0.0285(5) Uani 1 1 d .
H3 H 1.0120 0.3470 0.4654 0.034 Uiso 1 1 calc R
C4 C 1.00204(14) 0.33036(3) 0.1974(4) 0.0252(5) Uani 1 1 d .
H4 H 1.0593 0.3259 0.1961 0.030 Uiso 1 1 calc R
C5 C 0.94800(14) 0.32425(3) 0.0354(4) 0.0226(4) Uani 1 1 d .
C6 C 0.86355(14) 0.33066(3) 0.0456(3) 0.0230(5) Uani 1 1 d .
C7 C 0.79243(14) 0.32668(3) -0.1070(4) 0.0281(5) Uani 1 1 d .
H7A H 0.7927 0.3122 -0.1558 0.034 Uiso 1 1 calc R
H7B H 0.7961 0.3360 -0.2291 0.034 Uiso 1 1 calc R
C8 C 0.71319(15) 0.33135(4) 0.0254(4) 0.0328(5) Uani 1 1 d .
H8A H 0.6931 0.3187 0.0966 0.039 Uiso 1 1 calc R
H8B H 0.6671 0.3367 -0.0636 0.039 Uiso 1 1 calc R
C9 C 0.74097(14) 0.34784(3) 0.1875(4) 0.0261(5) Uani 1 1 d .
C10 C 0.69122(15) 0.34595(4) 0.3910(4) 0.0317(5) Uani 1 1 d .
H10A H 0.6995 0.3321 0.4501 0.048 Uiso 1 1 calc R
H10B H 0.6310 0.3481 0.3630 0.048 Uiso 1 1 calc R
H10C H 0.7112 0.3564 0.4904 0.048 Uiso 1 1 calc R
C11 C 0.72979(16) 0.36973(4) 0.0971(5) 0.0331(6) Uani 1 1 d .
H11A H 0.7533 0.3799 0.1946 0.050 Uiso 1 1 calc R
H11B H 0.6695 0.3725 0.0761 0.050 Uiso 1 1 calc R
H11C H 0.7594 0.3707 -0.0369 0.050 Uiso 1 1 calc R
C12 C 0.97899(15) 0.31052(3) -0.1401(4) 0.0256(5) Uani 1 1 d .
H12A H 1.0325 0.3162 -0.1960 0.031 Uiso 1 1 calc R
H12B H 0.9369 0.3106 -0.2543 0.031 Uiso 1 1 calc R
C13 C 0.99389(13) 0.28782(3) -0.0673(4) 0.0252(5) Uani 1 1 d .
H13 H 1.0001 0.2794 -0.1974 0.030 Uiso 1 1 calc R
C14 C 1.07622(14) 0.28576(3) 0.0484(4) 0.0254(5) Uani 1 1 d .
C15 C 1.00053(13) 0.27067(3) 0.3451(4) 0.0243(5) Uani 1 1 d .
C16 C 0.91596(14) 0.27992(3) 0.0400(4) 0.0248(5) Uani 1 1 d .
C17 C 1.15363(15) 0.27429(4) 0.3607(5) 0.0347(6) Uani 1 1 d .
H17A H 1.1668 0.2595 0.3643 0.052 Uiso 1 1 calc R
H17B H 1.1480 0.2795 0.5036 0.052 Uiso 1 1 calc R
H17C H 1.1993 0.2817 0.2895 0.052 Uiso 1 1 calc R
C18 C 0.84703(16) 0.26764(4) 0.3606(5) 0.0369(6) Uani 1 1 d .
H18A H 0.7982 0.2756 0.3110 0.055 Uiso 1 1 calc R
H18B H 0.8545 0.2700 0.5106 0.055 Uiso 1 1 calc R
H18C H 0.8374 0.2529 0.3348 0.055 Uiso 1 1 calc R
N1 N 1.07369(11) 0.27755(3) 0.2472(3) 0.0246(4) Uani 1 1 d .
N2 N 0.92334(11) 0.27437(3) 0.2486(3) 0.0253(4) Uani 1 1 d .
O1 O 1.14251(10) 0.29074(3) -0.0332(3) 0.0387(4) Uani 1 1 d .
O2 O 1.00418(10) 0.26182(2) 0.5119(3) 0.0312(4) Uani 1 1 d .
O3 O 0.84841(10) 0.27883(3) -0.0489(3) 0.0335(4) Uani 1 1 d .

loop_
_atom_site_aniso_label
_atom_site_aniso_U_11
_atom_site_aniso_U_22
_atom_site_aniso_U_33
_atom_site_aniso_U_23
_atom_site_aniso_U_13
_atom_site_aniso_U_12
C1 0.0234(11) 0.0173(9) 0.0292(12) 0.0045(8) 0.0001(9) -0.0012(8)
C2 0.0282(12) 0.0263(11) 0.0256(12) -0.0020(9) -0.0019(10) -0.0014(9)
C3 0.0301(12) 0.0271(10) 0.0283(12) -0.0004(9) -0.0042(10) -0.0035(10)
C4 0.0205(11) 0.0265(10) 0.0286(12) 0.0030(9) -0.0028(9) 0.0005(8)
C5 0.0225(11) 0.0204(9) 0.0248(11) 0.0040(8) 0.0003(9) -0.0009(8)
C6 0.0266(12) 0.0213(9) 0.0211(11) 0.0031(8) -0.0031(9) -0.0023(8)
C7 0.0253(12) 0.0301(11) 0.0290(13) -0.0009(9) -0.0069(10) 0.0043(9)
C8 0.0242(12) 0.0359(11) 0.0383(14) -0.0035(11) -0.0080(11) -0.0010(10)
C9 0.0236(11) 0.0254(10) 0.0292(12) 0.0010(9) -0.0024(9) 0.0000(8)
C10 0.0263(12) 0.0320(11) 0.0369(14) 0.0038(10) 0.0042(10) 0.0016(10)
C11 0.0256(12) 0.0310(11) 0.0426(15) 0.0078(11) 0.0003(11) 0.0042(10)
C12 0.0249(11) 0.0297(10) 0.0221(11) 0.0044(9) -0.0001(9) 0.0007(9)
C13 0.0264(12) 0.0259(10) 0.0232(11) -0.0001(8) 0.0018(9) 0.0026(9)
C14 0.0221(11) 0.0237(10) 0.0304(13) -0.0006(9) 0.0009(10) 0.0024(8)
C15 0.0257(12) 0.0229(9) 0.0242(11) -0.0042(9) -0.0008(9) 0.0005(8)
C16 0.0231(11) 0.0208(9) 0.0304(13) -0.0019(9) -0.0013(9) 0.0006(8)
C17 0.0264(13) 0.0325(12) 0.0451(15) 0.0050(11) -0.0129(12) -0.0038(10)
C18 0.0275(13) 0.0431(13) 0.0400(15) 0.0068(11) 0.0074(12) -0.0032(11)
N1 0.0215(9) 0.0243(8) 0.0280(11) 0.0004(8) -0.0036(8) -0.0023(7)
N2 0.0216(9) 0.0261(9) 0.0281(11) 0.0008(8) 0.0029(8) -0.0013(7)
O1 0.0239(9) 0.0444(10) 0.0480(11) 0.0114(9) 0.0059(8) 0.0017(8)
O2 0.0398(10) 0.0305(8) 0.0232(9) 0.0017(7) -0.0007(7) 0.0017(7)
O3 0.0261(9) 0.0338(8) 0.0406(10) 0.0030(8) -0.0094(8) -0.0029(7)

loop_
_atom_type_symbol
_atom_type_description
_atom_type_scat_dispersion_real
_atom_type_scat_dispersion_imag
_atom_type_scat_source
C C 0.0033 0.0016 'International Tables Vol C Tables 4.2.6.8 and 6.1.1.4'
H H 0.0000 0.0000 'International Tables Vol C Tables 4.2.6.8 and 6.1.1.4'
N N 0.0061 0.0033 'International Tables Vol C Tables 4.2.6.8 and 6.1.1.4'
O O 0.0106 0.0060 'International Tables Vol C Tables 4.2.6.8 and 6.1.1.4'

loop_
_geom_angle_atom_site_label_1
_geom_angle_atom_site_label_2
_geom_angle_atom_site_label_3
_geom_angle
C2 C1 C6 120.5(2)
C2 C1 C9 128.1(2)
C6 C1 C9 111.33(19)
C1 C2 C3 119.0(2)
C1 C2 H2 120.5
C3 C2 H2 120.5
C4 C3 C2 120.4(2)
C4 C3 H3 119.8
C2 C3 H3 119.8
C3 C4 C5 121.4(2)
C3 C4 H4 119.3
C5 C4 H4 119.3
C6 C5 C4 117.6(2)
C6 C5 C12 121.1(2)
C4 C5 C12 121.2(2)
C1 C6 C5 121.0(2)
C1 C6 C7 110.00(19)
C5 C6 C7 129.0(2)
C6 C7 C8 102.46(19)
C6 C7 H7A 111.3
C8 C7 H7A 111.3
C6 C7 H7B 111.3
C8 C7 H7B 111.3
H7A C7 H7B 109.2
C7 C8 C9 105.80(18)
C7 C8 H8A 110.6
C9 C8 H8A 110.6
C7 C8 H8B 110.6
C9 C8 H8B 110.6
H8A C8 H8B 108.7
C1 C9 C10 113.7(2)
C1 C9 C11 109.93(18)
C10 C9 C11 109.56(19)
C1 C9 C8 101.29(18)
C10 C9 C8 111.71(19)
C11 C9 C8 110.4(2)
C9 C10 H10A 109.5
C9 C10 H10B 109.5
H10A C10 H10B 109.5
C9 C10 H10C 109.5
H10A C10 H10C 109.5
H10B C10 H10C 109.5
C9 C11 H11A 109.5
C9 C11 H11B 109.5
H11A C11 H11B 109.5
C9 C11 H11C 109.5
H11A C11 H11C 109.5
H11B C11 H11C 109.5
C5 C12 C13 112.35(18)
C5 C12 H12A 109.1
C13 C12 H12A 109.1
C5 C12 H12B 109.1
C13 C12 H12B 109.1
H12A C12 H12B 107.9
C16 C13 C14 117.1(2)
C16 C13 C12 109.51(18)
C14 C13 C12 111.21(18)
C16 C13 H13 106.1
C14 C13 H13 106.1
C12 C13 H13 106.1
O1 C14 N1 121.6(2)
O1 C14 C13 120.8(2)
N1 C14 C13 117.61(19)
O2 C15 N1 120.6(2)
O2 C15 N2 121.0(2)
N1 C15 N2 118.4(2)
O3 C16 N2 120.7(2)
O3 C16 C13 121.9(2)
N2 C16 C13 117.38(19)
N1 C17 H17A 109.5
N1 C17 H17B 109.5
H17A C17 H17B 109.5
N1 C17 H17C 109.5
H17A C17 H17C 109.5
H17B C17 H17C 109.5
N2 C18 H18A 109.5
N2 C18 H18B 109.5
H18A C18 H18B 109.5
N2 C18 H18C 109.5
H18A C18 H18C 109.5
H18B C18 H18C 109.5
C14 N1 C15 124.32(19)
C14 N1 C17 119.0(2)
C15 N1 C17 116.51(19)
C16 N2 C15 123.13(19)
C16 N2 C18 118.5(2)
C15 N2 C18 117.0(2)

loop_
_geom_bond_atom_site_label_1
_geom_bond_atom_site_label_2
_geom_bond_distance
C1 C2 1.389(3)
C1 C6 1.398(3)
C1 C9 1.524(3)
C2 C3 1.395(3)
C2 H2 0.9500
C3 C4 1.387(3)
C3 H3 0.9500
C4 C5 1.402(3)
C4 H4 0.9500
C5 C6 1.401(3)
C5 C12 1.515(3)
C6 C7 1.513(3)
C7 C8 1.544(3)
C7 H7A 0.9900
C7 H7B 0.9900
C8 C9 1.553(3)
C8 H8A 0.9900
C8 H8B 0.9900
C9 C10 1.528(3)
C9 C11 1.542(3)
C10 H10A 0.9800
C10 H10B 0.9800
C10 H10C 0.9800
C11 H11A 0.9800
C11 H11B 0.9800
C11 H11C 0.9800
C12 C13 1.560(3)
C12 H12A 0.9900
C12 H12B 0.9900
C13 C16 1.502(3)
C13 C14 1.505(3)
C13 H13 1.0000
C14 O1 1.215(3)
C14 N1 1.381(3)
C15 O2 1.214(3)
C15 N1 1.390(3)
C15 N2 1.390(3)
C16 O3 1.213(3)
C16 N2 1.389(3)
C17 N1 1.474(3)
C17 H17A 0.9800
C17 H17B 0.9800
C17 H17C 0.9800
C18 N2 1.471(3)
C18 H18A 0.9800
C18 H18B 0.9800
C18 H18C 0.9800

loop_
_cod_related_entry_id
_cod_related_entry_database
_cod_related_entry_code
1 ChemSpider 30660233
